data_7720847
loop_
_publ_author_name
'Kumar, Hemant'
'Kelley, Steven P.'
'Batra, Tanya'
'Nagendran, Selvarajan'
'Walensky, Justin R.'

_publ_section_title
;
 Aluminum dihydride from E(IV) precursors (E = Si, Ge) and its
 bond-activation reactivities.
;
_journal_issue 16
_journal_name_full 'Dalton transactions (Cambridge, England : 2003)'
_journal_page_first 6453
_journal_page_last 6461
_journal_paper_doi 10.1039/d6dt00474a
_journal_volume 55
_journal_year 2026
_chemical_formula_moiety 'C15 H23 Al Cl2 N2'
_chemical_formula_sum 'C15 H23 Al Cl2 N2'
_chemical_formula_weight 329.23
_space_group_crystal_system monoclinic
_space_group_IT_number 14
_space_group_name_Hall '-P 2yn'
_space_group_name_H-M_alt 'P 1 21/n 1'
_atom_sites_solution_hydrogens calc
_atom_sites_solution_primary dual
_atom_sites_solution_secondary difmap
_audit_creation_date 2026-02-05
_audit_creation_method
;
Olex2 1.2
(compiled 2018.05.29 svn.r3508 for OlexSys, GUI svn.r5506)
;
_audit_update_record
;
2026-02-19 deposited with the CCDC.	2026-04-02 downloaded from the CCDC.
;
_cell_angle_alpha 90
_cell_angle_beta 108.115(2)
_cell_angle_gamma 90
_cell_formula_units_Z 4
_cell_length_a 13.1830(7)
_cell_length_b 8.9346(4)
_cell_length_c 15.4846(8)
_cell_measurement_reflns_used 9787
_cell_measurement_temperature 173.0
_cell_measurement_theta_max 28.230
_cell_measurement_theta_min 2.667
_cell_volume 1733.45(15)
_computing_cell_refinement 'Bruker Apex4 V.2022.1-1/SAINT V8.40B'
_computing_data_collection 'Bruker Apex4 V.2022.1-1'
_computing_data_reduction 'Bruker Apex4 V.2022.1-1/SAINT V8.40B'
_computing_molecular_graphics 'Olex2 (Dolomanov et al., 2009)'
_computing_publication_material 'Olex2 (Dolomanov et al., 2009)'
_computing_structure_refinement 'ShelXL (Sheldrick, 2015)'
_computing_structure_solution 'SHELXT 2018/2 (Sheldrick, 2018)'
_diffrn_ambient_temperature 173.0
_diffrn_measured_fraction_theta_full 0.996
_diffrn_measured_fraction_theta_max 0.997
_diffrn_measurement_device_type 'Bruker Photon II CMOS area detector'
_diffrn_measurement_method 'shutterless omega and phi scans'
_diffrn_radiation_monochromator 'mirror optics'
_diffrn_radiation_type MoK\a
_diffrn_radiation_wavelength 0.71073
_diffrn_reflns_av_R_equivalents 0.0573
_diffrn_reflns_av_unetI/netI 0.0293
_diffrn_reflns_Laue_measured_fraction_full 0.996
_diffrn_reflns_Laue_measured_fraction_max 0.997
_diffrn_reflns_limit_h_max 17
_diffrn_reflns_limit_h_min -17
_diffrn_reflns_limit_k_max 11
_diffrn_reflns_limit_k_min -11
_diffrn_reflns_limit_l_max 20
_diffrn_reflns_limit_l_min -20
_diffrn_reflns_number 42793
_diffrn_reflns_point_group_measured_fraction_full 0.996
_diffrn_reflns_point_group_measured_fraction_max 0.997
_diffrn_reflns_theta_full 25.242
_diffrn_reflns_theta_max 28.278
_diffrn_reflns_theta_min 1.777
_diffrn_source 'Incoatec IMuS microfocus Mo tube'
_diffrn_standards_number 0
_exptl_absorpt_coefficient_mu 0.418
_exptl_absorpt_correction_T_max 0.7090
_exptl_absorpt_correction_T_min 0.6359
_exptl_absorpt_correction_type multi-scan
_exptl_absorpt_process_details 'Bruker AXScale'
_exptl_crystal_colour 'clear yellow'
_exptl_crystal_colour_lustre clear
_exptl_crystal_colour_primary yellow
_exptl_crystal_density_diffrn 1.262
_exptl_crystal_description prism
_exptl_crystal_F_000 696
_exptl_crystal_size_max 0.16
_exptl_crystal_size_mid 0.08
_exptl_crystal_size_min 0.03
_refine_diff_density_max 0.333
_refine_diff_density_min -0.221
_refine_diff_density_rms 0.053
_refine_ls_extinction_method none
_refine_ls_goodness_of_fit_ref 1.061
_refine_ls_hydrogen_treatment mixed
_refine_ls_matrix_type full
_refine_ls_number_parameters 253
_refine_ls_number_reflns 4283
_refine_ls_number_restraints 3
_refine_ls_restrained_S_all 1.061
_refine_ls_R_factor_all 0.0441
_refine_ls_R_factor_gt 0.0340
_refine_ls_shift/su_max 0.001
_refine_ls_shift/su_mean 0.000
_refine_ls_structure_factor_coef Fsqd
_refine_ls_weighting_details 'w=1/[\s^2^(Fo^2^)+(0.0347P)^2^+0.8823P] where P=(Fo^2^+2Fc^2^)/3'
_refine_ls_weighting_scheme calc
_refine_ls_wR_factor_gt 0.0812
_refine_ls_wR_factor_ref 0.0904
_reflns_Friedel_coverage 0.000
_reflns_number_gt 3644
_reflns_number_total 4283
_reflns_threshold_expression 'I > 2\s(I)'
_cod_data_source_file d6dt00474a2.cif
_cod_data_source_block 4
_cod_depositor_comments 'Adding full bibliography for 7720842--7720848.cif.'
_cod_database_code 7720847
_shelx_shelxl_version_number 2019/3
_shelx_space_group_comment
;
The symmetry employed for this shelxl refinement is uniquely defined
by the following loop, which should always be used as a source of
symmetry information in preference to the above space-group names.
They are only intended as comments.
;
_shelx_estimated_absorpt_t_max 0.988
_shelx_estimated_absorpt_t_min 0.936
_olex2_refinement_description
;
1. Fixed Uiso
 At 1.2 times of:
  All C(H) groups, All C(H,H) groups, All C(H,H,H,H) groups
 At 1.5 times of:
  All C(H,H,H) groups
2. Restrained distances
 C12'-C13' \\sim C13-C12
 with sigma of 0.02
 C15-C12 \\sim C15'-C12'
 with sigma of 0.02
 C12-C11 \\sim C12'-C11
 with sigma of 0.02
3. Others
 Sof(H11C)=Sof(H11D)=Sof(C12')=Sof(H12')=Sof(C13')=Sof(H13D)=Sof(H13E)=
 Sof(H13F)=Sof(C15')=Sof(H15D)=Sof(H15E)=Sof(H15F)=1-FVAR(1)
 Sof(H11A)=Sof(H11B)=Sof(C12)=Sof(H12)=Sof(C13)=Sof(H13A)=Sof(H13B)=Sof(H13C)=
 Sof(C15)=Sof(H15A)=Sof(H15B)=Sof(H15C)=FVAR(1)
4.a Ternary CH refined with riding coordinates:
 C12(H12), C12'(H12')
4.b Secondary CH2 refined with riding coordinates:
 C11(H11A,H11B), C11(H11C,H11D)
4.c Idealised Me refined with riding coordinates:
 C13'(H13D,H13E,H13F), C15'(H15D,H15E,H15F)
4.d Idealised Me refined as rotating group:
 C13(H13A,H13B,H13C), C15(H15A,H15B,H15C)
;
_olex2_submission_special_instructions 'No special instructions were received'

loop_
_space_group_symop_operation_xyz
'x, y, z'
'-x+1/2, y+1/2, -z+1/2'
'-x, -y, -z'
'x-1/2, -y-1/2, z-1/2'

loop_
_atom_site_label
_atom_site_type_symbol
_atom_site_fract_x
_atom_site_fract_y
_atom_site_fract_z
_atom_site_U_iso_or_equiv
_atom_site_adp_type
_atom_site_occupancy
_atom_site_site_symmetry_order
_atom_site_calc_flag
_atom_site_refinement_flags_posn
_atom_site_refinement_flags_adp
_atom_site_refinement_flags_occupancy
_atom_site_disorder_assembly
_atom_site_disorder_group
Cl1 Cl 0.43678(3) 0.20610(4) 0.64393(3) 0.03804(11) Uani 1 1 d . . . . .
Cl2 Cl 0.49795(3) 0.41660(5) 0.83931(2) 0.03517(11) Uani 1 1 d . . . . .
Al1 Al 0.42995(3) 0.42483(5) 0.69551(3) 0.02355(11) Uani 1 1 d . . . . .
N1 N 0.47902(9) 0.56517(13) 0.63011(8) 0.0237(2) Uani 1 1 d . . . . .
N2 N 0.30222(9) 0.52779(14) 0.66136(8) 0.0240(2) Uani 1 1 d . . . . .
C1 C 0.40538(10) 0.66925(15) 0.59018(9) 0.0226(3) Uani 1 1 d . . . . .
C2 C 0.30393(10) 0.65066(15) 0.61121(9) 0.0231(3) Uani 1 1 d . . . . .
C3 C 0.21765(12) 0.75108(17) 0.58491(10) 0.0290(3) Uani 1 1 d . . . . .
H3 H 0.1623(15) 0.727(2) 0.6051(12) 0.035 Uiso 1 1 d R . . . .
C4 C 0.20023(13) 0.87934(18) 0.53233(12) 0.0343(3) Uani 1 1 d . . . . .
H4 H 0.1344(16) 0.928(2) 0.5260(13) 0.041 Uiso 1 1 d R . . . .
C5 C 0.26338(14) 0.94540(19) 0.48664(12) 0.0382(4) Uani 1 1 d . . . . .
H5 H 0.2336(16) 1.028(2) 0.4505(14) 0.046 Uiso 1 1 d R . . . .
C6 C 0.36270(13) 0.89711(19) 0.48655(12) 0.0360(4) Uani 1 1 d . . . . .
H6 H 0.3952(16) 0.952(2) 0.4511(13) 0.043 Uiso 1 1 d R . . . .
C7 C 0.42423(12) 0.77900(17) 0.53206(10) 0.0295(3) Uani 1 1 d . . . . .
H7 H 0.4900(15) 0.770(2) 0.5224(12) 0.035 Uiso 1 1 d R . . . .
C8 C 0.20927(11) 0.49240(18) 0.69112(10) 0.0279(3) Uani 1 1 d . . . . .
H8A H 0.1872(14) 0.580(2) 0.7162(12) 0.033 Uiso 1 1 d R . . . .
H8B H 0.2322(14) 0.417(2) 0.7409(13) 0.033 Uiso 1 1 d R . . . .
C9 C 0.11380(12) 0.42523(18) 0.61780(11) 0.0315(3) Uani 1 1 d . . . . .
H9 H 0.0935(15) 0.491(2) 0.5667(13) 0.038 Uiso 1 1 d R . . . .
C10 C 0.02019(16) 0.4129(3) 0.65487(18) 0.0601(6) Uani 1 1 d . . . . .
H10A H -0.043(2) 0.369(3) 0.608(2) 0.090 Uiso 1 1 d R . . . .
H10B H 0.001(2) 0.503(4) 0.6756(19) 0.090 Uiso 1 1 d R . . . .
H10C H 0.044(2) 0.347(3) 0.713(2) 0.090 Uiso 1 1 d R . . . .
C11 C 0.58241(11) 0.55649(17) 0.61304(10) 0.0278(3) Uani 1 1 d D . . . .
H11A H 0.569634 0.567727 0.546902 0.033 Uiso 0.792(5) 1 calc R . P A 1
H11B H 0.612199 0.455169 0.630331 0.033 Uiso 0.792(5) 1 calc R . P A 1
H11C H 0.581808 0.625116 0.562689 0.033 Uiso 0.208(5) 1 calc R . P A 2
H11D H 0.593021 0.453497 0.593898 0.033 Uiso 0.208(5) 1 calc R . P A 2
C12 C 0.66669(16) 0.6711(3) 0.66234(17) 0.0355(6) Uani 0.792(5) 1 d D . P A 1
H12 H 0.637744 0.774116 0.645085 0.043 Uiso 0.792(5) 1 calc R . P A 1
C12' C 0.6773(5) 0.5986(11) 0.6988(6) 0.033(2) Uani 0.208(5) 1 d D . P A 2
H12' H 0.673815 0.534983 0.750884 0.040 Uiso 0.208(5) 1 calc R . P A 2
C13 C 0.6956(2) 0.6536(4) 0.76447(18) 0.0565(8) Uani 0.792(5) 1 d D . P A 1
H13A H 0.632166 0.671148 0.783311 0.085 Uiso 0.792(5) 1 calc GR . P A 1
H13B H 0.751023 0.726382 0.794378 0.085 Uiso 0.792(5) 1 calc GR . P A 1
H13C H 0.722274 0.552076 0.781773 0.085 Uiso 0.792(5) 1 calc GR . P A 1
C13' C 0.6686(8) 0.7596(12) 0.7223(9) 0.057(3) Uani 0.208(5) 1 d D . P A 2
H13D H 0.672679 0.823005 0.671854 0.085 Uiso 0.208(5) 1 calc R . P A 2
H13E H 0.727255 0.784943 0.777124 0.085 Uiso 0.208(5) 1 calc R . P A 2
H13F H 0.600283 0.776361 0.733469 0.085 Uiso 0.208(5) 1 calc R . P A 2
C14 C 0.13961(17) 0.2727(3) 0.58693(17) 0.0520(5) Uani 1 1 d . . . . .
H14A H 0.079(2) 0.238(3) 0.5367(19) 0.078 Uiso 1 1 d R . . . .
H14B H 0.159(2) 0.199(3) 0.6407(19) 0.078 Uiso 1 1 d R . . . .
H14C H 0.201(2) 0.274(3) 0.5654(18) 0.078 Uiso 1 1 d R . . . .
C15 C 0.7633(2) 0.6483(4) 0.6301(2) 0.0594(8) Uani 0.792(5) 1 d D . P A 1
H15A H 0.788323 0.544760 0.641910 0.089 Uiso 0.792(5) 1 calc GR . P A 1
H15B H 0.820407 0.716775 0.662896 0.089 Uiso 0.792(5) 1 calc GR . P A 1
H15C H 0.743592 0.668661 0.564799 0.089 Uiso 0.792(5) 1 calc GR . P A 1
C15' C 0.7835(6) 0.5680(13) 0.6800(9) 0.051(3) Uani 0.208(5) 1 d D . P A 2
H15D H 0.786469 0.462628 0.663395 0.077 Uiso 0.208(5) 1 calc R . P A 2
H15E H 0.843122 0.590089 0.734703 0.077 Uiso 0.208(5) 1 calc R . P A 2
H15F H 0.788419 0.631797 0.629985 0.077 Uiso 0.208(5) 1 calc R . P A 2

loop_
_atom_site_aniso_label
_atom_site_aniso_U_11
_atom_site_aniso_U_22
_atom_site_aniso_U_33
_atom_site_aniso_U_23
_atom_site_aniso_U_13
_atom_site_aniso_U_12
Cl1 0.0434(2) 0.02801(19) 0.0473(2) -0.00205(16) 0.02072(18) 0.00127(15)
Cl2 0.02795(19) 0.0493(2) 0.02688(18) 0.00547(15) 0.00650(14) 0.00151(15)
Al1 0.0182(2) 0.0270(2) 0.0263(2) 0.00197(16) 0.00818(16) 0.00106(15)
N1 0.0177(5) 0.0273(6) 0.0270(6) -0.0005(5) 0.0083(4) -0.0007(4)
N2 0.0172(5) 0.0299(6) 0.0258(6) 0.0005(5) 0.0080(4) -0.0011(4)
C1 0.0198(6) 0.0247(6) 0.0229(6) -0.0038(5) 0.0058(5) -0.0020(5)
C2 0.0204(6) 0.0254(7) 0.0232(6) -0.0043(5) 0.0060(5) -0.0017(5)
C3 0.0220(7) 0.0306(7) 0.0345(8) -0.0025(6) 0.0091(6) 0.0016(6)
C4 0.0271(7) 0.0307(8) 0.0426(9) -0.0004(7) 0.0072(6) 0.0072(6)
C5 0.0371(9) 0.0309(8) 0.0424(9) 0.0077(7) 0.0065(7) 0.0056(7)
C6 0.0349(8) 0.0338(8) 0.0388(9) 0.0087(7) 0.0106(7) -0.0026(7)
C7 0.0251(7) 0.0313(8) 0.0334(7) 0.0026(6) 0.0107(6) -0.0024(6)
C8 0.0191(6) 0.0375(8) 0.0291(7) 0.0001(6) 0.0104(5) -0.0005(6)
C9 0.0211(7) 0.0384(8) 0.0342(8) 0.0003(6) 0.0077(6) -0.0035(6)
C10 0.0256(9) 0.0880(17) 0.0725(15) -0.0281(13) 0.0237(9) -0.0173(10)
C11 0.0189(6) 0.0313(7) 0.0360(8) -0.0002(6) 0.0125(6) -0.0006(5)
C12 0.0231(10) 0.0377(13) 0.0430(13) 0.0044(11) 0.0064(9) -0.0063(8)
C12' 0.017(3) 0.045(5) 0.042(5) 0.005(4) 0.015(3) -0.001(3)
C13 0.0437(14) 0.077(2) 0.0415(15) -0.0021(14) 0.0019(11) -0.0241(14)
C13' 0.035(5) 0.056(6) 0.077(8) -0.026(6) 0.014(5) -0.009(4)
C14 0.0354(10) 0.0531(12) 0.0665(13) -0.0212(10) 0.0146(9) -0.0087(8)
C15 0.0290(12) 0.079(2) 0.0738(19) 0.0134(17) 0.0215(12) -0.0132(13)
C15' 0.018(4) 0.059(6) 0.080(8) -0.007(6) 0.018(4) -0.004(4)

loop_
_atom_type_symbol
_atom_type_description
_atom_type_scat_dispersion_real
_atom_type_scat_dispersion_imag
_atom_type_scat_source
C C 0.0033 0.0016 'International Tables Vol C Tables 4.2.6.8 and 6.1.1.4'
H H 0.0000 0.0000 'International Tables Vol C Tables 4.2.6.8 and 6.1.1.4'
Al Al 0.0645 0.0514 'International Tables Vol C Tables 4.2.6.8 and 6.1.1.4'
Cl Cl 0.1484 0.1585 'International Tables Vol C Tables 4.2.6.8 and 6.1.1.4'
N N 0.0061 0.0033 'International Tables Vol C Tables 4.2.6.8 and 6.1.1.4'

loop_
_geom_angle_atom_site_label_1
_geom_angle_atom_site_label_2
_geom_angle_atom_site_label_3
_geom_angle
_geom_angle_site_symmetry_1
_geom_angle_site_symmetry_3
_geom_angle_publ_flag
Cl1 Al1 Cl2 107.97(2) . . ?
N1 Al1 Cl1 110.78(4) . . ?
N1 Al1 Cl2 119.41(4) . . ?
N2 Al1 Cl1 119.50(4) . . ?
N2 Al1 Cl2 111.54(4) . . ?
N2 Al1 N1 87.05(5) . . ?
C1 N1 Al1 113.22(9) . . ?
C1 N1 C11 122.02(12) . . ?
C11 N1 Al1 124.37(9) . . ?
C2 N2 Al1 113.17(9) . . ?
C2 N2 C8 121.32(12) . . ?
C8 N2 Al1 125.28(10) . . ?
N1 C1 C2 113.12(12) . . ?
N1 C1 C7 122.02(13) . . ?
C7 C1 C2 124.82(13) . . ?
N2 C2 C1 113.32(12) . . ?
N2 C2 C3 121.96(13) . . ?
C3 C2 C1 124.70(13) . . ?
C2 C3 H3 114.8(12) . . ?
C4 C3 C2 132.12(15) . . ?
C4 C3 H3 113.1(12) . . ?
C3 C4 H4 114.7(12) . . ?
C5 C4 C3 129.75(15) . . ?
C5 C4 H4 115.6(12) . . ?
C4 C5 H5 115.8(12) . . ?
C6 C5 C4 126.18(16) . . ?
C6 C5 H5 117.9(12) . . ?
C5 C6 H6 116.6(12) . . ?
C5 C6 C7 130.15(16) . . ?
C7 C6 H6 113.3(12) . . ?
C1 C7 H7 113.8(11) . . ?
C6 C7 C1 131.82(15) . . ?
C6 C7 H7 114.4(11) . . ?
N2 C8 H8A 109.9(11) . . ?
N2 C8 H8B 107.8(10) . . ?
N2 C8 C9 115.12(12) . . ?
H8A C8 H8B 107.1(14) . . ?
C9 C8 H8A 109.7(11) . . ?
C9 C8 H8B 106.9(10) . . ?
C8 C9 H9 109.1(12) . . ?
C10 C9 C8 109.00(14) . . ?
C10 C9 H9 107.9(11) . . ?
C14 C9 C8 111.87(14) . . ?
C14 C9 H9 108.9(11) . . ?
C14 C9 C10 109.99(17) . . ?
C9 C10 H10A 110.6(16) . . ?
C9 C10 H10B 113.7(18) . . ?
C9 C10 H10C 107.9(16) . . ?
H10A C10 H10B 110(2) . . ?
H10A C10 H10C 111(2) . . ?
H10B C10 H10C 103(2) . . ?
N1 C11 H11A 108.2 . . ?
N1 C11 H11B 108.2 . . ?
N1 C11 H11C 109.2 . . ?
N1 C11 H11D 109.2 . . ?
N1 C11 C12 116.46(14) . . ?
N1 C11 C12' 112.2(3) . . ?
H11A C11 H11B 107.3 . . ?
H11C C11 H11D 107.9 . . ?
C12 C11 H11A 108.2 . . ?
C12 C11 H11B 108.2 . . ?
C12' C11 H11C 109.2 . . ?
C12' C11 H11D 109.2 . . ?
C11 C12 H12 109.0 . . ?
C13 C12 C11 111.1(2) . . ?
C13 C12 H12 109.0 . . ?
C13 C12 C15 111.4(2) . . ?
C15 C12 C11 107.42(19) . . ?
C15 C12 H12 109.0 . . ?
C11 C12' H12' 108.9 . . ?
C13' C12' C11 109.7(7) . . ?
C13' C12' H12' 108.9 . . ?
C13' C12' C15' 111.1(7) . . ?
C15' C12' C11 109.4(6) . . ?
C15' C12' H12' 108.9 . . ?
C12 C13 H13A 109.5 . . ?
C12 C13 H13B 109.5 . . ?
C12 C13 H13C 109.5 . . ?
H13A C13 H13B 109.5 . . ?
H13A C13 H13C 109.5 . . ?
H13B C13 H13C 109.5 . . ?
C12' C13' H13D 109.5 . . ?
C12' C13' H13E 109.5 . . ?
C12' C13' H13F 109.5 . . ?
H13D C13' H13E 109.5 . . ?
H13D C13' H13F 109.5 . . ?
H13E C13' H13F 109.5 . . ?
C9 C14 H14A 109.4(16) . . ?
C9 C14 H14B 110.1(15) . . ?
C9 C14 H14C 113.2(16) . . ?
H14A C14 H14B 112(2) . . ?
H14A C14 H14C 107(2) . . ?
H14B C14 H14C 105(2) . . ?
C12 C15 H15A 109.5 . . ?
C12 C15 H15B 109.5 . . ?
C12 C15 H15C 109.5 . . ?
H15A C15 H15B 109.5 . . ?
H15A C15 H15C 109.5 . . ?
H15B C15 H15C 109.5 . . ?
C12' C15' H15D 109.5 . . ?
C12' C15' H15E 109.5 . . ?
C12' C15' H15F 109.5 . . ?
H15D C15' H15E 109.5 . . ?
H15D C15' H15F 109.5 . . ?
H15E C15' H15F 109.5 . . ?

loop_
_geom_bond_atom_site_label_1
_geom_bond_atom_site_label_2
_geom_bond_distance
_geom_bond_site_symmetry_2
_geom_bond_publ_flag
Cl1 Al1 2.1237(6) . ?
Cl2 Al1 2.1274(6) . ?
Al1 N1 1.8503(12) . ?
Al1 N2 1.8459(12) . ?
N1 C1 1.3476(18) . ?
N1 C11 1.4689(17) . ?
N2 C2 1.3489(18) . ?
N2 C8 1.4714(17) . ?
C1 C2 1.4810(18) . ?
C1 C7 1.404(2) . ?
C2 C3 1.406(2) . ?
C3 H3 0.904(19) . ?
C3 C4 1.383(2) . ?
C4 H4 0.95(2) . ?
C4 C5 1.381(2) . ?
C5 H5 0.94(2) . ?
C5 C6 1.379(2) . ?
C6 H6 0.93(2) . ?
C6 C7 1.383(2) . ?
C7 H7 0.928(19) . ?
C8 H8A 0.956(19) . ?
C8 H8B 0.997(18) . ?
C8 C9 1.531(2) . ?
C9 H9 0.95(2) . ?
C9 C10 1.518(2) . ?
C9 C14 1.518(3) . ?
C10 H10A 1.00(3) . ?
C10 H10B 0.93(3) . ?
C10 H10C 1.04(3) . ?
C11 H11A 0.9900 . ?
C11 H11B 0.9900 . ?
C11 H11C 0.9900 . ?
C11 H11D 0.9900 . ?
C11 C12 1.529(2) . ?
C11 C12' 1.561(8) . ?
C12 H12 1.0000 . ?
C12 C13 1.515(4) . ?
C12 C15 1.519(3) . ?
C12' H12' 1.0000 . ?
C12' C13' 1.497(12) . ?
C12' C15' 1.540(9) . ?
C13 H13A 0.9800 . ?
C13 H13B 0.9800 . ?
C13 H13C 0.9800 . ?
C13' H13D 0.9800 . ?
C13' H13E 0.9800 . ?
C13' H13F 0.9800 . ?
C14 H14A 0.97(3) . ?
C14 H14B 1.03(3) . ?
C14 H14C 0.97(3) . ?
C15 H15A 0.9800 . ?
C15 H15B 0.9800 . ?
C15 H15C 0.9800 . ?
C15' H15D 0.9800 . ?
C15' H15E 0.9800 . ?
C15' H15F 0.9800 . ?

loop_
_geom_torsion_atom_site_label_1
_geom_torsion_atom_site_label_2
_geom_torsion_atom_site_label_3
_geom_torsion_atom_site_label_4
_geom_torsion
_geom_torsion_site_symmetry_1
_geom_torsion_site_symmetry_2
_geom_torsion_site_symmetry_3
_geom_torsion_site_symmetry_4
_geom_torsion_publ_flag
Cl1 Al1 N1 C1 120.13(9) . . . . ?
Cl1 Al1 N1 C11 -52.78(12) . . . . ?
Cl1 Al1 N2 C2 -114.23(9) . . . . ?
Cl1 Al1 N2 C8 71.33(12) . . . . ?
Cl2 Al1 N1 C1 -113.52(9) . . . . ?
Cl2 Al1 N1 C11 73.57(12) . . . . ?
Cl2 Al1 N2 C2 118.59(9) . . . . ?
Cl2 Al1 N2 C8 -55.85(12) . . . . ?
Al1 N1 C1 C2 2.45(14) . . . . ?
Al1 N1 C1 C7 -175.22(11) . . . . ?
Al1 N1 C11 C12 -109.98(17) . . . . ?
Al1 N1 C11 C12' -75.5(4) . . . . ?
Al1 N2 C2 C1 3.69(14) . . . . ?
Al1 N2 C2 C3 -174.60(11) . . . . ?
Al1 N2 C8 C9 -108.80(14) . . . . ?
N1 Al1 N2 C2 -1.96(10) . . . . ?
N1 Al1 N2 C8 -176.40(12) . . . . ?
N1 C1 C2 N2 -4.04(17) . . . . ?
N1 C1 C2 C3 174.20(13) . . . . ?
N1 C1 C7 C6 -177.92(16) . . . . ?
N1 C11 C12 C13 61.7(3) . . . . ?
N1 C11 C12 C15 -176.30(18) . . . . ?
N1 C11 C12' C13' -65.1(8) . . . . ?
N1 C11 C12' C15' 172.9(6) . . . . ?
N2 Al1 N1 C1 -0.39(10) . . . . ?
N2 Al1 N1 C11 -173.29(11) . . . . ?
N2 C2 C3 C4 -177.76(16) . . . . ?
N2 C8 C9 C10 -173.05(17) . . . . ?
N2 C8 C9 C14 65.09(19) . . . . ?
C1 N1 C11 C12 77.7(2) . . . . ?
C1 N1 C11 C12' 112.2(4) . . . . ?
C1 C2 C3 C4 4.1(3) . . . . ?
C2 N2 C8 C9 77.19(18) . . . . ?
C2 C1 C7 C6 4.7(3) . . . . ?
C2 C3 C4 C5 2.3(3) . . . . ?
C3 C4 C5 C6 -2.3(3) . . . . ?
C4 C5 C6 C7 -2.3(3) . . . . ?
C5 C6 C7 C1 1.9(3) . . . . ?
C7 C1 C2 N2 173.55(13) . . . . ?
C7 C1 C2 C3 -8.2(2) . . . . ?
C8 N2 C2 C1 178.38(12) . . . . ?
C8 N2 C2 C3 0.1(2) . . . . ?
C11 N1 C1 C2 175.54(12) . . . . ?
C11 N1 C1 C7 -2.1(2) . . . . ?
